data_2242375
loop_
_publ_author_name
'Brescia, Tyler K.'
'Mulosmani, Kaltrina'
'Gulati, Shivani'
'Athanasopoulos, Demosthenes'
'Upmacis, Rita K.'

_publ_section_title
;
 Crystal structure of hexakis(dimethyl sulfoxide-\k<i>O</i>)cobalt(II)
 bis[trichlorido(quinoline-\k<i>N</i>)cobaltate(II)]
;
_journal_coeditor_code LH5868
_journal_issue 3
_journal_name_full 'Acta Crystallographica Section E'
_journal_page_first 309
_journal_page_last 312
_journal_paper_doi 10.1107/S2056989018001652
_journal_volume 74
_journal_year 2018
_chemical_formula_iupac '[Co (C2 H6 O1 S1)6] [Co Cl3 (C9 H7 N)]2'
_chemical_formula_moiety 'C12 H36 Co O6 S6 2+, 2(C9 H7 Cl3 Co N -)'
_chemical_formula_sum 'C30 H50 Cl6 Co3 N2 O6 S6'
_chemical_formula_weight 1116.57
_chemical_name_systematic
;Hexakis(dimethyl sulfoxide-\k<i>O</i>)cobalt(II)
bis[trichlorido(quinoline-\k<i>N</i>)cobaltate(II)]
;
_space_group_crystal_system triclinic
_space_group_IT_number 2
_space_group_name_Hall '-P 1'
_space_group_name_H-M_alt 'P -1'
_symmetry_space_group_name_Hall '-P 1'
_symmetry_space_group_name_H-M 'P -1'
_atom_sites_solution_hydrogens geom
_audit_creation_method SHELXL-2014/7
_cell_angle_alpha 81.767(2)
_cell_angle_beta 82.776(2)
_cell_angle_gamma 87.183(2)
_cell_formula_units_Z 1
_cell_length_a 8.3182(13)
_cell_length_b 9.6130(15)
_cell_length_c 15.595(2)
_cell_measurement_reflns_used 7471
_cell_measurement_temperature 230(2)
_cell_measurement_theta_max 30.10
_cell_measurement_theta_min 2.36
_cell_volume 1223.8(3)
_computing_cell_refinement
;
SAINT (Bruker, 2008)
;
_computing_data_collection
;
APEX2 (Bruker, 2008)
;
_computing_data_reduction
;
SAINT (Bruker, 2008)
;
_computing_molecular_graphics
;
SHELXTL (Sheldrick, 2008)
;
_computing_publication_material
;
SHELXTL (Sheldrick, 2008)
;
_computing_structure_refinement
;
SHELXL2014 (Sheldrick, 2015)
;
_computing_structure_solution
;
SHELXS97 (Sheldrick 2008)
;
_diffrn_ambient_temperature 230(2)
_diffrn_measured_fraction_theta_full 1.000
_diffrn_measured_fraction_theta_max 0.994
_diffrn_measurement_device_type 'Bruker APEXII CCD'
_diffrn_measurement_method '\f and \w scans'
_diffrn_radiation_type MoK\a
_diffrn_radiation_wavelength 0.71073
_diffrn_reflns_av_R_equivalents 0.0353
_diffrn_reflns_limit_h_max 11
_diffrn_reflns_limit_h_min -11
_diffrn_reflns_limit_k_max 13
_diffrn_reflns_limit_k_min -13
_diffrn_reflns_limit_l_max 22
_diffrn_reflns_limit_l_min -22
_diffrn_reflns_number 19375
_diffrn_reflns_theta_full 25.000
_diffrn_reflns_theta_max 30.533
_diffrn_reflns_theta_min 1.329
_exptl_absorpt_coefficient_mu 1.626
_exptl_absorpt_correction_T_max 0.7461
_exptl_absorpt_correction_T_min 0.6256
_exptl_absorpt_correction_type multi-scan
_exptl_absorpt_process_details
;
(SADABS; Bruker, 2008)
;
_exptl_crystal_colour Blue
_exptl_crystal_density_diffrn 1.515
_exptl_crystal_description Block
_exptl_crystal_F_000 571
_exptl_crystal_size_max 0.390
_exptl_crystal_size_mid 0.120
_exptl_crystal_size_min 0.050
_refine_diff_density_max 0.768
_refine_diff_density_min -0.465
_refine_ls_extinction_method none
_refine_ls_goodness_of_fit_ref 1.024
_refine_ls_hydrogen_treatment constr
_refine_ls_matrix_type full
_refine_ls_number_parameters 247
_refine_ls_number_reflns 7447
_refine_ls_number_restraints 0
_refine_ls_restrained_S_all 1.024
_refine_ls_R_factor_all 0.0824
_refine_ls_R_factor_gt 0.0445
_refine_ls_shift/su_max 0.000
_refine_ls_shift/su_mean 0.000
_refine_ls_structure_factor_coef Fsqd
_refine_ls_weighting_details 'w=1/[\s^2^(Fo^2^)+(0.0457P)^2^+0.7087P] where P=(Fo^2^+2Fc^2^)/3'
_refine_ls_weighting_scheme calc
_refine_ls_wR_factor_gt 0.1008
_refine_ls_wR_factor_ref 0.1161
_reflns_number_gt 4839
_reflns_number_total 7447
_reflns_threshold_expression 'I > 2\s(I)'
_cod_data_source_file lh5868sup1.cif
_cod_data_source_block I
_cod_original_cell_volume 1223.7(3)
_cod_database_code 2242375
_shelx_space_group_comment
;
The symmetry employed for this shelxl refinement is uniquely defined
by the following loop, which should always be used as a source of
symmetry information in preference to the above space-group names.
They are only intended as comments.
;
_shelx_estimated_absorpt_t_min 0.570
_shelx_estimated_absorpt_t_max 0.923

loop_
_space_group_symop_operation_xyz
'x, y, z'
'-x, -y, -z'

loop_
_atom_site_type_symbol
_atom_site_label
_atom_site_fract_x
_atom_site_fract_y
_atom_site_fract_z
_atom_site_U_iso_or_equiv
_atom_site_adp_type
_atom_site_calc_flag
_atom_site_occupancy
Co Co1 0.56334(6) 0.57989(4) 0.70199(3) 0.04816(13) Uani d 1
Co Co2 0.0000 0.0000 1.0000 0.02575(11) Uani d 1
Cl Cl1 0.56412(18) 0.34385(10) 0.71205(7) 0.0874(4) Uani d 1
Cl Cl2 0.81055(11) 0.65246(10) 0.64138(7) 0.0647(2) Uani d 1
Cl Cl3 0.48261(13) 0.64884(10) 0.83322(6) 0.0659(3) Uani d 1
N N 0.3997(3) 0.6584(3) 0.61758(17) 0.0502(6) Uani d 1
S S1 -0.13554(8) 0.28530(7) 0.90892(5) 0.04024(17) Uani d 1
S S2 -0.09070(8) -0.10708(7) 0.82809(5) 0.03584(16) Uani d 1
S S3 0.31946(7) 0.11911(7) 0.89997(4) 0.03205(15) Uani d 1
O O1 -0.0198(2) 0.22294(17) 0.97373(12) 0.0334(4) Uani d 1
O O2 -0.0073(2) 0.00114(19) 0.86695(12) 0.0366(4) Uani d 1
O O3 0.2483(2) 0.01632(18) 0.97778(12) 0.0340(4) Uani d 1
C C1 0.3345(5) 0.5732(4) 0.5722(3) 0.0657(10) Uani d 1
H H1A 0.3652 0.4773 0.5809 0.079 Uiso calc 1
C C2 0.2274(6) 0.6144(7) 0.5145(3) 0.0948(17) Uani d 1
H H2A 0.1791 0.5472 0.4885 0.114 Uiso calc 1
C C3 0.1909(5) 0.7490(7) 0.4948(3) 0.0865(15) Uani d 1
H H3A 0.1210 0.7776 0.4522 0.104 Uiso calc 1
C C4 0.2547(4) 0.8511(5) 0.5364(2) 0.0667(11) Uani d 1
C C5 0.2245(6) 1.0016(6) 0.5210(3) 0.0875(15) Uani d 1
H H5A 0.1511 1.0396 0.4821 0.105 Uiso calc 1
C C6 0.2971(4) 1.0822(5) 0.5601(2) 0.0621(10) Uani d 1
H H6A 0.2807 1.1796 0.5447 0.074 Uiso calc 1
C C7 0.3967(5) 1.0394(4) 0.6224(3) 0.0706(11) Uani d 1
H H7A 0.4403 1.1045 0.6519 0.085 Uiso calc 1
C C8 0.4309(4) 0.8990(4) 0.6405(2) 0.0610(9) Uani d 1
H H8A 0.5021 0.8674 0.6820 0.073 Uiso calc 1
C C9 0.3626(4) 0.8004(4) 0.5987(2) 0.0534(8) Uani d 1
C C11 -0.0084(5) 0.3546(4) 0.8131(2) 0.0638(10) Uani d 1
H H11A -0.0742 0.4082 0.7720 0.096 Uiso calc 1
H H11B 0.0482 0.2779 0.7866 0.096 Uiso calc 1
H H11C 0.0699 0.4154 0.8286 0.096 Uiso calc 1
C C12 -0.2066(4) 0.4461(3) 0.9459(3) 0.0588(9) Uani d 1
H H12A -0.2738 0.4975 0.9047 0.088 Uiso calc 1
H H12B -0.1149 0.5020 0.9504 0.088 Uiso calc 1
H H12C -0.2699 0.4266 1.0026 0.088 Uiso calc 1
C C21 0.0638(5) -0.2325(4) 0.8012(2) 0.0618(9) Uani d 1
H H21A 0.0252 -0.2929 0.7638 0.093 Uiso calc 1
H H21B 0.0920 -0.2890 0.8542 0.093 Uiso calc 1
H H21C 0.1587 -0.1844 0.7708 0.093 Uiso calc 1
C C22 -0.1126(5) -0.0229(4) 0.7210(2) 0.0601(9) Uani d 1
H H22A -0.1599 -0.0871 0.6892 0.090 Uiso calc 1
H H22B -0.0071 0.0041 0.6910 0.090 Uiso calc 1
H H22C -0.1828 0.0602 0.7242 0.090 Uiso calc 1
C C31 0.3992(4) 0.2550(3) 0.9467(2) 0.0536(8) Uani d 1
H H31A 0.4504 0.3230 0.9006 0.080 Uiso calc 1
H H31B 0.4788 0.2149 0.9844 0.080 Uiso calc 1
H H31C 0.3121 0.3012 0.9805 0.080 Uiso calc 1
C C32 0.5044(3) 0.0349(3) 0.8624(2) 0.0442(7) Uani d 1
H H32A 0.5610 0.0958 0.8142 0.066 Uiso calc 1
H H32B 0.4817 -0.0527 0.8429 0.066 Uiso calc 1
H H32C 0.5715 0.0156 0.9095 0.066 Uiso calc 1

loop_
_atom_site_aniso_label
_atom_site_aniso_U_11
_atom_site_aniso_U_22
_atom_site_aniso_U_33
_atom_site_aniso_U_12
_atom_site_aniso_U_13
_atom_site_aniso_U_23
Co1 0.0638(3) 0.0365(2) 0.0456(3) -0.00097(19) -0.0139(2) -0.00423(18)
Co2 0.0226(2) 0.0228(2) 0.0314(3) -0.00025(17) -0.00292(18) -0.00259(18)
Cl1 0.1588(12) 0.0370(5) 0.0626(6) -0.0162(6) -0.0005(6) -0.0004(4)
Cl2 0.0591(5) 0.0601(5) 0.0769(6) -0.0037(4) -0.0140(4) -0.0104(4)
Cl3 0.0886(7) 0.0612(5) 0.0506(5) 0.0280(5) -0.0216(4) -0.0151(4)
N 0.0579(16) 0.0548(17) 0.0405(14) -0.0099(13) -0.0111(12) -0.0073(12)
S1 0.0376(4) 0.0294(3) 0.0545(4) 0.0028(3) -0.0158(3) -0.0006(3)
S2 0.0322(3) 0.0401(4) 0.0366(4) -0.0029(3) -0.0049(3) -0.0090(3)
S3 0.0250(3) 0.0296(3) 0.0396(4) -0.0002(2) -0.0032(3) 0.0012(3)
O1 0.0318(9) 0.0231(8) 0.0447(11) 0.0014(7) -0.0088(8) 0.0001(7)
O2 0.0448(11) 0.0338(10) 0.0317(10) -0.0067(8) -0.0041(8) -0.0049(8)
O3 0.0232(8) 0.0339(10) 0.0420(10) -0.0012(7) -0.0027(7) 0.0039(8)
C1 0.061(2) 0.066(2) 0.079(3) -0.0140(18) -0.024(2) -0.022(2)
C2 0.082(3) 0.143(5) 0.074(3) -0.030(3) -0.008(2) -0.056(3)
C3 0.069(3) 0.147(5) 0.050(2) -0.008(3) -0.023(2) -0.023(3)
C4 0.051(2) 0.112(3) 0.0344(18) -0.003(2) -0.0007(15) -0.0031(19)
C5 0.078(3) 0.110(4) 0.059(3) 0.031(3) -0.009(2) 0.030(3)
C6 0.056(2) 0.083(3) 0.0409(19) -0.0063(19) -0.0049(16) 0.0146(18)
C7 0.074(3) 0.057(2) 0.077(3) -0.0079(19) -0.005(2) 0.000(2)
C8 0.062(2) 0.061(2) 0.059(2) -0.0091(17) -0.0185(17) 0.0077(17)
C9 0.0495(18) 0.073(2) 0.0360(17) -0.0071(16) -0.0040(14) -0.0008(16)
C11 0.078(2) 0.053(2) 0.054(2) 0.0094(18) -0.0079(18) 0.0151(16)
C12 0.0554(19) 0.0396(17) 0.083(3) 0.0199(15) -0.0223(18) -0.0105(17)
C21 0.074(2) 0.0475(19) 0.068(2) 0.0225(17) -0.0182(19) -0.0216(17)
C22 0.082(3) 0.060(2) 0.0423(18) 0.0125(18) -0.0244(17) -0.0116(16)
C31 0.065(2) 0.0356(16) 0.060(2) -0.0148(15) 0.0069(16) -0.0121(15)
C32 0.0398(15) 0.0405(16) 0.0468(17) 0.0067(12) 0.0089(13) -0.0023(13)

loop_
_atom_type_symbol
_atom_type_description
_atom_type_scat_dispersion_real
_atom_type_scat_dispersion_imag
_atom_type_scat_source
C C 0.0033 0.0016 'International Tables Vol C Tables 4.2.6.8 and 6.1.1.4'
H H 0.0000 0.0000 'International Tables Vol C Tables 4.2.6.8 and 6.1.1.4'
N N 0.0061 0.0033 'International Tables Vol C Tables 4.2.6.8 and 6.1.1.4'
O O 0.0106 0.0060 'International Tables Vol C Tables 4.2.6.8 and 6.1.1.4'
S S 0.1246 0.1234 'International Tables Vol C Tables 4.2.6.8 and 6.1.1.4'
Cl Cl 0.1484 0.1585 'International Tables Vol C Tables 4.2.6.8 and 6.1.1.4'
Co Co 0.3494 0.9721 'International Tables Vol C Tables 4.2.6.8 and 6.1.1.4'

loop_
_geom_angle_atom_site_label_1
_geom_angle_atom_site_label_2
_geom_angle_atom_site_label_3
_geom_angle_site_symmetry_1
_geom_angle_site_symmetry_3
_geom_angle
N Co1 Cl1 . . 107.09(9)
N Co1 Cl2 . . 107.76(8)
Cl1 Co1 Cl2 . . 108.21(5)
N Co1 Cl3 . . 108.80(8)
Cl1 Co1 Cl3 . . 110.46(4)
Cl2 Co1 Cl3 . . 114.26(4)
O3 Co2 O3 . 2_557 180.0
O3 Co2 O2 . 2_557 90.17(7)
O3 Co2 O2 2_557 2_557 89.83(7)
O3 Co2 O2 . . 89.83(7)
O3 Co2 O2 2_557 . 90.17(7)
O2 Co2 O2 2_557 . 180.00(10)
O3 Co2 O1 . 2_557 91.82(7)
O3 Co2 O1 2_557 2_557 88.19(7)
O2 Co2 O1 2_557 2_557 86.29(7)
O2 Co2 O1 . 2_557 93.71(7)
O3 Co2 O1 . . 88.18(7)
O3 Co2 O1 2_557 . 91.81(7)
O2 Co2 O1 2_557 . 93.71(7)
O2 Co2 O1 . . 86.29(7)
O1 Co2 O1 2_557 . 180.000(19)
C1 N C9 . . 116.5(3)
C1 N Co1 . . 120.2(3)
C9 N Co1 . . 123.0(2)
O1 S1 C12 . . 103.99(14)
O1 S1 C11 . . 105.22(15)
C12 S1 C11 . . 98.78(18)
O2 S2 C21 . . 105.12(15)
O2 S2 C22 . . 103.28(15)
C21 S2 C22 . . 98.54(18)
O3 S3 C32 . . 103.92(12)
O3 S3 C31 . . 104.93(13)
C32 S3 C31 . . 98.99(16)
S1 O1 Co2 . . 117.12(10)
S2 O2 Co2 . . 124.52(11)
S3 O3 Co2 . . 118.17(10)
N C1 C2 . . 124.9(4)
N C1 H1A . . 117.6
C2 C1 H1A . . 117.6
C3 C2 C1 . . 119.7(4)
C3 C2 H2A . . 120.2
C1 C2 H2A . . 120.2
C2 C3 C4 . . 121.2(4)
C2 C3 H3A . . 119.4
C4 C3 H3A . . 119.4
C3 C4 C9 . . 116.3(4)
C3 C4 C5 . . 126.7(4)
C9 C4 C5 . . 117.0(4)
C6 C5 C4 . . 120.0(4)
C6 C5 H5A . . 120.0
C4 C5 H5A . . 120.0
C5 C6 C7 . . 125.4(4)
C5 C6 H6A . . 117.3
C7 C6 H6A . . 117.3
C6 C7 C8 . . 117.8(4)
C6 C7 H7A . . 121.1
C8 C7 H7A . . 121.1
C7 C8 C9 . . 121.6(4)
C7 C8 H8A . . 119.2
C9 C8 H8A . . 119.2
N C9 C8 . . 120.7(3)
N C9 C4 . . 121.2(3)
C8 C9 C4 . . 118.0(4)
S1 C11 H11A . . 109.5
S1 C11 H11B . . 109.5
H11A C11 H11B . . 109.5
S1 C11 H11C . . 109.5
H11A C11 H11C . . 109.5
H11B C11 H11C . . 109.5
S1 C12 H12A . . 109.5
S1 C12 H12B . . 109.5
H12A C12 H12B . . 109.5
S1 C12 H12C . . 109.5
H12A C12 H12C . . 109.5
H12B C12 H12C . . 109.5
S2 C21 H21A . . 109.5
S2 C21 H21B . . 109.5
H21A C21 H21B . . 109.5
S2 C21 H21C . . 109.5
H21A C21 H21C . . 109.5
H21B C21 H21C . . 109.5
S2 C22 H22A . . 109.5
S2 C22 H22B . . 109.5
H22A C22 H22B . . 109.5
S2 C22 H22C . . 109.5
H22A C22 H22C . . 109.5
H22B C22 H22C . . 109.5
S3 C31 H31A . . 109.5
S3 C31 H31B . . 109.5
H31A C31 H31B . . 109.5
S3 C31 H31C . . 109.5
H31A C31 H31C . . 109.5
H31B C31 H31C . . 109.5
S3 C32 H32A . . 109.5
S3 C32 H32B . . 109.5
H32A C32 H32B . . 109.5
S3 C32 H32C . . 109.5
H32A C32 H32C . . 109.5
H32B C32 H32C . . 109.5

loop_
_geom_bond_atom_site_label_1
_geom_bond_atom_site_label_2
_geom_bond_site_symmetry_2
_geom_bond_distance
Co1 N . 2.054(3)
Co1 Cl1 . 2.2517(10)
Co1 Cl2 . 2.2521(11)
Co1 Cl3 . 2.2534(10)
Co2 O3 . 2.0606(17)
Co2 O3 2_557 2.0607(17)
Co2 O2 2_557 2.0818(18)
Co2 O2 . 2.0819(18)
Co2 O1 2_557 2.1258(17)
Co2 O1 . 2.1258(17)
N C1 . 1.331(4)
N C9 . 1.383(4)
S1 O1 . 1.5236(18)
S1 C12 . 1.775(3)
S1 C11 . 1.784(4)
S2 O2 . 1.5127(19)
S2 C21 . 1.772(3)
S2 C22 . 1.776(3)
S3 O3 . 1.5273(19)
S3 C32 . 1.775(3)
S3 C31 . 1.776(3)
C1 C2 . 1.351(6)
C1 H1A . 0.9400
C2 C3 . 1.316(7)
C2 H2A . 0.9400
C3 C4 . 1.410(6)
C3 H3A . 0.9400
C4 C9 . 1.424(5)
C4 C5 . 1.446(6)
C5 C6 . 1.269(6)
C5 H5A . 0.9400
C6 C7 . 1.362(5)
C6 H6A . 0.9400
C7 C8 . 1.362(5)
C7 H7A . 0.9400
C8 C9 . 1.404(5)
C8 H8A . 0.9400
C11 H11A . 0.9700
C11 H11B . 0.9700
C11 H11C . 0.9700
C12 H12A . 0.9700
C12 H12B . 0.9700
C12 H12C . 0.9700
C21 H21A . 0.9700
C21 H21B . 0.9700
C21 H21C . 0.9700
C22 H22A . 0.9700
C22 H22B . 0.9700
C22 H22C . 0.9700
C31 H31A . 0.9700
C31 H31B . 0.9700
C31 H31C . 0.9700
C32 H32A . 0.9700
C32 H32B . 0.9700
C32 H32C . 0.9700

loop_
_geom_torsion_atom_site_label_1
_geom_torsion_atom_site_label_2
_geom_torsion_atom_site_label_3
_geom_torsion_atom_site_label_4
_geom_torsion
C12 S1 O1 Co2 148.84(16)
C11 S1 O1 Co2 -107.81(16)
C21 S2 O2 Co2 -95.18(18)
C22 S2 O2 Co2 162.00(16)
C32 S3 O3 Co2 -145.35(14)
C31 S3 O3 Co2 111.19(15)
C9 N C1 C2 -4.9(6)
Co1 N C1 C2 -179.3(4)
N C1 C2 C3 5.5(7)
C1 C2 C3 C4 -3.5(8)
C2 C3 C4 C9 1.4(6)
C2 C3 C4 C5 -180.0(4)
C3 C4 C5 C6 -176.3(4)
C9 C4 C5 C6 2.3(6)
C4 C5 C6 C7 -5.0(7)
C5 C6 C7 C8 4.8(6)
C6 C7 C8 C9 -1.9(6)
C1 N C9 C8 -177.3(3)
Co1 N C9 C8 -3.1(4)
C1 N C9 C4 2.5(5)
Co1 N C9 C4 176.7(2)
C7 C8 C9 N 179.6(3)
C7 C8 C9 C4 -0.3(5)
C3 C4 C9 N -0.9(5)
C5 C4 C9 N -179.7(3)
C3 C4 C9 C8 178.9(3)
C5 C4 C9 C8 0.2(5)

_cod_database_fobs_code 2242375
